data_1573403
loop_
_publ_author_name
'Pilopp, Yannic'
'Beer, Henrik'
'Bresien, Jonas'
'Michalik, Dirk'
'Villinger, Alexander'
'Schulz, Axel'

_publ_section_title
;
 Designing a visible light-mediated double photoswitch: A combination of
 biradical and azobenzene structural motifs that can be switched
 independently
;
_journal_name_full 'Chemical Science'
_journal_paper_doi 10.1039/D4SC07247B
_journal_year 2024
_chemical_formula_moiety 'C16 H19 N3'
_chemical_formula_sum 'C16 H19 N3'
_chemical_formula_weight 253.34
_space_group_crystal_system monoclinic
_space_group_IT_number 4
_space_group_name_Hall 'P 2yb'
_space_group_name_H-M_alt 'P 1 21 1'
_atom_sites_solution_hydrogens mixed
_audit_creation_method SHELXL-2014/7
_audit_update_record
;
2023-08-29 deposited with the CCDC.	2024-12-02 downloaded from the CCDC.
;
_cell_angle_alpha 90
_cell_angle_beta 103.167(2)
_cell_angle_gamma 90
_cell_formula_units_Z 2
_cell_length_a 7.8385(6)
_cell_length_b 5.2530(4)
_cell_length_c 16.8163(13)
_cell_measurement_reflns_used 4678
_cell_measurement_temperature 123(2)
_cell_measurement_theta_max 29.05
_cell_measurement_theta_min 2.49
_cell_volume 674.22(9)
_computing_cell_refinement 'Bruker Apex V7.51A'
_computing_data_collection 'Bruker Apex V7.51A'
_computing_data_reduction 'Bruker SAINT'
_computing_molecular_graphics 'ORTEP-3v2.01 (Farrugia, 1997)'
_computing_publication_material 'SHELXL-2014/7 (Sheldrick, 2014)'
_computing_structure_refinement 'SHELXL-2014/7 (Sheldrick, 2014)'
_computing_structure_solution 'Bruker SHELXTL'
_diffrn_ambient_temperature 123(2)
_diffrn_measured_fraction_theta_full 0.999
_diffrn_measured_fraction_theta_max 0.999
_diffrn_measurement_device_type 'Bruker D8 QUEST diffractometer'
_diffrn_measurement_method 'phi and omega scans'
_diffrn_radiation_type MoK\a
_diffrn_radiation_wavelength 0.71073
_diffrn_reflns_av_R_equivalents 0.0584
_diffrn_reflns_av_unetI/netI 0.0562
_diffrn_reflns_Laue_measured_fraction_full 0.999
_diffrn_reflns_Laue_measured_fraction_max 0.999
_diffrn_reflns_limit_h_max 10
_diffrn_reflns_limit_h_min -10
_diffrn_reflns_limit_k_max 6
_diffrn_reflns_limit_k_min -6
_diffrn_reflns_limit_l_max 22
_diffrn_reflns_limit_l_min -22
_diffrn_reflns_number 15179
_diffrn_reflns_point_group_measured_fraction_full 1.000
_diffrn_reflns_point_group_measured_fraction_max 1.000
_diffrn_reflns_theta_full 25.242
_diffrn_reflns_theta_max 27.999
_diffrn_reflns_theta_min 2.488
_diffrn_source 'microfocus sealed tube'
_exptl_absorpt_coefficient_mu 0.076
_exptl_absorpt_correction_T_max 0.7458
_exptl_absorpt_correction_T_min 0.6697
_exptl_absorpt_correction_type multi-scan
_exptl_absorpt_process_details '(SADABS; Sheldrick, 2014)'
_exptl_crystal_colour orange
_exptl_crystal_density_diffrn 1.248
_exptl_crystal_description block
_exptl_crystal_F_000 272
_exptl_crystal_size_max 0.320
_exptl_crystal_size_mid 0.060
_exptl_crystal_size_min 0.060
_refine_diff_density_max 0.194
_refine_diff_density_min -0.267
_refine_diff_density_rms 0.053
_refine_ls_abs_structure_details
;
 Refined as an inversion twin.
;
_refine_ls_abs_structure_Flack 0(4)
_refine_ls_extinction_method none
_refine_ls_goodness_of_fit_ref 1.048
_refine_ls_hydrogen_treatment mixed
_refine_ls_matrix_type full
_refine_ls_number_parameters 185
_refine_ls_number_reflns 3265
_refine_ls_number_restraints 1
_refine_ls_restrained_S_all 1.048
_refine_ls_R_factor_all 0.0867
_refine_ls_R_factor_gt 0.0504
_refine_ls_shift/su_max 0.000
_refine_ls_shift/su_mean 0.000
_refine_ls_structure_factor_coef Fsqd
_refine_ls_weighting_details 'w=1/[\s^2^(Fo^2^)+(0.0592P)^2^+0.0904P] where P=(Fo^2^+2Fc^2^)/3'
_refine_ls_weighting_scheme calc
_refine_ls_wR_factor_gt 0.1069
_refine_ls_wR_factor_ref 0.1231
_reflns_Friedel_coverage 0.805
_reflns_Friedel_fraction_full 1.000
_reflns_Friedel_fraction_max 1.000
_reflns_number_gt 2350
_reflns_number_total 3265
_reflns_threshold_expression 'I > 2\s(I)'
_cod_data_source_file d4sc07247b2.cif
_cod_data_source_block is_hb301
_cod_original_sg_symbol_H-M 'P 21'
_cod_database_code 1573403
_shelx_shelxl_version_number 2014/7
_shelx_space_group_comment
;
The symmetry employed for this shelxl refinement is uniquely defined
by the following loop, which should always be used as a source of
symmetry information in preference to the above space-group names.
They are only intended as comments.
;
_shelx_estimated_absorpt_t_min 0.976
_shelx_estimated_absorpt_t_max 0.995

loop_
_space_group_symop_operation_xyz
'x, y, z'
'-x, y+1/2, -z'

loop_
_atom_site_label
_atom_site_type_symbol
_atom_site_fract_x
_atom_site_fract_y
_atom_site_fract_z
_atom_site_U_iso_or_equiv
_atom_site_adp_type
_atom_site_occupancy
_atom_site_site_symmetry_order
_atom_site_calc_flag
_atom_site_refinement_flags_posn
_atom_site_refinement_flags_adp
_atom_site_refinement_flags_occupancy
_atom_site_disorder_assembly
_atom_site_disorder_group
N1 N 0.5172(3) 0.4952(5) 0.74341(14) 0.0218(5) Uani 1 1 d . . . . .
N2 N 0.4719(3) 0.4302(5) 0.66966(14) 0.0259(6) Uani 1 1 d . . . . .
N3 N 0.0173(3) 0.5533(5) 0.93342(16) 0.0275(6) Uani 1 1 d . . . . .
C1 C 0.3838(3) 0.4960(5) 0.78805(16) 0.0192(6) Uani 1 1 d . . . . .
C2 C 0.2369(3) 0.3293(5) 0.77260(16) 0.0206(6) Uani 1 1 d . . . . .
C3 C 0.1133(3) 0.3545(5) 0.82015(17) 0.0227(6) Uani 1 1 d . . . . .
C4 C 0.1392(3) 0.5375(6) 0.88335(17) 0.0221(6) Uani 1 1 d . . . . .
C5 C 0.2882(3) 0.6931(5) 0.90076(16) 0.0197(6) Uani 1 1 d . . . . .
C6 C 0.4117(3) 0.6714(5) 0.85286(16) 0.0185(6) Uani 1 1 d . . . . .
C7 C 0.2185(4) 0.1155(6) 0.71073(18) 0.0291(7) Uani 1 1 d . . . . .
H7A H 0.1669 -0.0337 0.7313 0.044 Uiso 1 1 calc R U . . .
H7B H 0.3342 0.0711 0.7019 0.044 Uiso 1 1 calc R U . . .
H7C H 0.1423 0.1707 0.6590 0.044 Uiso 1 1 calc R U . . .
C8 C -0.0492(4) 0.1914(6) 0.8065(2) 0.0331(8) Uani 1 1 d . . . . .
H8A H -0.1527 0.3007 0.8005 0.050 Uiso 1 1 calc R U . . .
H8B H -0.0422 0.0775 0.8533 0.050 Uiso 1 1 calc R U . . .
H8C H -0.0583 0.0900 0.7568 0.050 Uiso 1 1 calc R U . . .
C9 C 0.3100(4) 0.8837(6) 0.96959(17) 0.0264(7) Uani 1 1 d . . . . .
H9A H 0.4252 0.9650 0.9775 0.040 Uiso 1 1 calc R U . . .
H9B H 0.3008 0.7962 1.0199 0.040 Uiso 1 1 calc R U . . .
H9C H 0.2182 1.0135 0.9560 0.040 Uiso 1 1 calc R U . . .
C10 C 0.5697(3) 0.8456(5) 0.86875(17) 0.0235(7) Uani 1 1 d . . . . .
H10A H 0.6342 0.8278 0.9257 0.035 Uiso 1 1 calc R U . . .
H10B H 0.5310 1.0224 0.8584 0.035 Uiso 1 1 calc R U . . .
H10C H 0.6464 0.7994 0.8324 0.035 Uiso 1 1 calc R U . . .
C11 C 0.6134(3) 0.4354(6) 0.62854(16) 0.0223(6) Uani 1 1 d . . . . .
C12 C 0.7526(4) 0.6045(6) 0.64800(17) 0.0287(7) Uani 1 1 d . . . . .
H12 H 0.7594 0.7223 0.6915 0.034 Uiso 1 1 calc R U . . .
C13 C 0.8814(4) 0.6010(6) 0.60377(19) 0.0328(7) Uani 1 1 d . . . . .
H13 H 0.9770 0.7164 0.6171 0.039 Uiso 1 1 calc R U . . .
C14 C 0.8719(4) 0.4306(6) 0.54031(18) 0.0280(7) Uani 1 1 d . . . . .
H14 H 0.9609 0.4286 0.5103 0.034 Uiso 1 1 calc R U . . .
C15 C 0.7325(4) 0.2628(6) 0.52051(18) 0.0275(7) Uani 1 1 d . . . . .
H15 H 0.7263 0.1445 0.4772 0.033 Uiso 1 1 calc R U . . .
C16 C 0.6020(4) 0.2675(6) 0.56399(17) 0.0255(7) Uani 1 1 d . . . . .
H16 H 0.5046 0.1556 0.5495 0.031 Uiso 1 1 calc R U . . .
H3A H -0.088(4) 0.505(6) 0.9092(18) 0.031(9) Uiso 1 1 d . . . . .
H3B H 0.022(4) 0.712(7) 0.9656(18) 0.038(10) Uiso 1 1 d . . . . .

loop_
_atom_site_aniso_label
_atom_site_aniso_U_11
_atom_site_aniso_U_22
_atom_site_aniso_U_33
_atom_site_aniso_U_23
_atom_site_aniso_U_13
_atom_site_aniso_U_12
N1 0.0214(12) 0.0217(12) 0.0234(12) -0.0007(11) 0.0074(10) 0.0018(10)
N2 0.0252(13) 0.0300(14) 0.0238(13) 0.0012(12) 0.0082(10) 0.0020(11)
N3 0.0185(13) 0.0319(16) 0.0353(15) 0.0048(13) 0.0126(11) -0.0005(11)
C1 0.0157(13) 0.0217(14) 0.0204(13) 0.0023(13) 0.0045(11) 0.0012(12)
C2 0.0193(13) 0.0180(15) 0.0226(14) 0.0034(12) 0.0011(11) 0.0006(11)
C3 0.0165(13) 0.0210(15) 0.0290(15) 0.0075(13) 0.0017(11) -0.0017(12)
C4 0.0155(13) 0.0243(15) 0.0273(15) 0.0071(13) 0.0066(11) 0.0057(12)
C5 0.0165(14) 0.0206(16) 0.0224(14) 0.0038(12) 0.0053(11) 0.0028(12)
C6 0.0134(13) 0.0201(15) 0.0213(14) 0.0033(12) 0.0023(11) 0.0007(11)
C7 0.0312(16) 0.0241(16) 0.0301(16) -0.0023(14) 0.0030(13) -0.0029(14)
C8 0.0219(15) 0.0339(19) 0.0421(18) 0.0038(15) 0.0043(13) -0.0071(13)
C9 0.0204(14) 0.0316(17) 0.0287(16) -0.0018(14) 0.0085(12) -0.0003(13)
C10 0.0177(14) 0.0260(16) 0.0282(16) -0.0025(13) 0.0082(12) -0.0028(12)
C11 0.0212(14) 0.0256(16) 0.0212(14) 0.0029(13) 0.0068(11) 0.0038(12)
C12 0.0394(18) 0.0245(16) 0.0251(15) -0.0041(14) 0.0137(14) -0.0064(15)
C13 0.0351(18) 0.0336(18) 0.0316(16) -0.0035(15) 0.0117(14) -0.0119(16)
C14 0.0229(15) 0.0338(18) 0.0298(16) 0.0027(14) 0.0113(12) 0.0002(14)
C15 0.0269(15) 0.0283(16) 0.0274(16) -0.0041(14) 0.0065(12) 0.0053(13)
C16 0.0200(14) 0.0299(16) 0.0269(15) -0.0019(14) 0.0058(11) -0.0011(12)

loop_
_atom_type_symbol
_atom_type_description
_atom_type_scat_dispersion_real
_atom_type_scat_dispersion_imag
_atom_type_scat_source
C C 0.0033 0.0016 'International Tables Vol C Tables 4.2.6.8 and 6.1.1.4'
H H 0.0000 0.0000 'International Tables Vol C Tables 4.2.6.8 and 6.1.1.4'
N N 0.0061 0.0033 'International Tables Vol C Tables 4.2.6.8 and 6.1.1.4'

loop_
_geom_angle_atom_site_label_1
_geom_angle_atom_site_label_2
_geom_angle_atom_site_label_3
_geom_angle
_geom_angle_site_symmetry_1
_geom_angle_site_symmetry_3
_geom_angle_publ_flag
N2 N1 C1 116.5(2) . . ?
N1 N2 C11 113.2(2) . . ?
C4 N3 H3A 114(2) . . ?
C4 N3 H3B 115.5(19) . . ?
H3A N3 H3B 114(3) . . ?
C6 C1 N1 114.1(2) . . ?
C6 C1 C2 121.4(2) . . ?
N1 C1 C2 124.4(2) . . ?
C3 C2 C1 118.4(3) . . ?
C3 C2 C7 119.6(3) . . ?
C1 C2 C7 121.9(2) . . ?
C2 C3 C4 119.7(2) . . ?
C2 C3 C8 122.1(3) . . ?
C4 C3 C8 118.2(3) . . ?
C5 C4 N3 119.1(3) . . ?
C5 C4 C3 121.6(2) . . ?
N3 C4 C3 119.2(3) . . ?
C6 C5 C4 119.1(3) . . ?
C6 C5 C9 121.5(2) . . ?
C4 C5 C9 119.4(2) . . ?
C5 C6 C1 119.6(2) . . ?
C5 C6 C10 119.7(2) . . ?
C1 C6 C10 120.6(2) . . ?
C2 C7 H7A 109.5 . . ?
C2 C7 H7B 109.5 . . ?
H7A C7 H7B 109.5 . . ?
C2 C7 H7C 109.5 . . ?
H7A C7 H7C 109.5 . . ?
H7B C7 H7C 109.5 . . ?
C3 C8 H8A 109.5 . . ?
C3 C8 H8B 109.5 . . ?
H8A C8 H8B 109.5 . . ?
C3 C8 H8C 109.5 . . ?
H8A C8 H8C 109.5 . . ?
H8B C8 H8C 109.5 . . ?
C5 C9 H9A 109.5 . . ?
C5 C9 H9B 109.5 . . ?
H9A C9 H9B 109.5 . . ?
C5 C9 H9C 109.5 . . ?
H9A C9 H9C 109.5 . . ?
H9B C9 H9C 109.5 . . ?
C6 C10 H10A 109.5 . . ?
C6 C10 H10B 109.5 . . ?
H10A C10 H10B 109.5 . . ?
C6 C10 H10C 109.5 . . ?
H10A C10 H10C 109.5 . . ?
H10B C10 H10C 109.5 . . ?
C16 C11 C12 120.0(2) . . ?
C16 C11 N2 116.5(3) . . ?
C12 C11 N2 123.5(3) . . ?
C13 C12 C11 119.7(3) . . ?
C13 C12 H12 120.1 . . ?
C11 C12 H12 120.1 . . ?
C14 C13 C12 120.4(3) . . ?
C14 C13 H13 119.8 . . ?
C12 C13 H13 119.8 . . ?
C13 C14 C15 119.9(3) . . ?
C13 C14 H14 120.0 . . ?
C15 C14 H14 120.0 . . ?
C14 C15 C16 119.9(3) . . ?
C14 C15 H15 120.0 . . ?
C16 C15 H15 120.0 . . ?
C11 C16 C15 120.0(3) . . ?
C11 C16 H16 120.0 . . ?
C15 C16 H16 120.0 . . ?

loop_
_geom_bond_atom_site_label_1
_geom_bond_atom_site_label_2
_geom_bond_distance
_geom_bond_site_symmetry_2
_geom_bond_publ_flag
N1 N2 1.257(3) . ?
N1 C1 1.419(3) . ?
N2 C11 1.435(3) . ?
N3 C4 1.413(4) . ?
N3 H3A 0.87(3) . ?
N3 H3B 0.99(4) . ?
C1 C6 1.406(4) . ?
C1 C2 1.423(4) . ?
C2 C3 1.395(4) . ?
C2 C7 1.515(4) . ?
C3 C4 1.413(4) . ?
C3 C8 1.509(4) . ?
C4 C5 1.401(4) . ?
C5 C6 1.398(4) . ?
C5 C9 1.510(4) . ?
C6 C10 1.514(4) . ?
C7 H7A 0.9800 . ?
C7 H7B 0.9800 . ?
C7 H7C 0.9800 . ?
C8 H8A 0.9800 . ?
C8 H8B 0.9800 . ?
C8 H8C 0.9800 . ?
C9 H9A 0.9800 . ?
C9 H9B 0.9800 . ?
C9 H9C 0.9800 . ?
C10 H10A 0.9800 . ?
C10 H10B 0.9800 . ?
C10 H10C 0.9800 . ?
C11 C16 1.386(4) . ?
C11 C12 1.387(4) . ?
C12 C13 1.384(4) . ?
C12 H12 0.9500 . ?
C13 C14 1.382(4) . ?
C13 H13 0.9500 . ?
C14 C15 1.384(4) . ?
C14 H14 0.9500 . ?
C15 C16 1.387(4) . ?
C15 H15 0.9500 . ?
C16 H16 0.9500 . ?

loop_
_geom_torsion_atom_site_label_1
_geom_torsion_atom_site_label_2
_geom_torsion_atom_site_label_3
_geom_torsion_atom_site_label_4
_geom_torsion
_geom_torsion_site_symmetry_1
_geom_torsion_site_symmetry_2
_geom_torsion_site_symmetry_3
_geom_torsion_site_symmetry_4
_geom_torsion_publ_flag
C1 N1 N2 C11 179.7(2) . . . . ?
N2 N1 C1 C6 -151.8(2) . . . . ?
N2 N1 C1 C2 30.8(4) . . . . ?
C6 C1 C2 C3 4.1(4) . . . . ?
N1 C1 C2 C3 -178.6(3) . . . . ?
C6 C1 C2 C7 -171.4(2) . . . . ?
N1 C1 C2 C7 5.9(4) . . . . ?
C1 C2 C3 C4 -1.8(4) . . . . ?
C7 C2 C3 C4 173.8(2) . . . . ?
C1 C2 C3 C8 178.2(2) . . . . ?
C7 C2 C3 C8 -6.2(4) . . . . ?
C2 C3 C4 C5 -1.1(4) . . . . ?
C8 C3 C4 C5 178.9(3) . . . . ?
C2 C3 C4 N3 -177.2(3) . . . . ?
C8 C3 C4 N3 2.9(4) . . . . ?
N3 C4 C5 C6 177.9(2) . . . . ?
C3 C4 C5 C6 1.9(4) . . . . ?
N3 C4 C5 C9 -3.3(4) . . . . ?
C3 C4 C5 C9 -179.4(2) . . . . ?
C4 C5 C6 C1 0.4(4) . . . . ?
C9 C5 C6 C1 -178.3(2) . . . . ?
C4 C5 C6 C10 177.5(2) . . . . ?
C9 C5 C6 C10 -1.2(4) . . . . ?
N1 C1 C6 C5 179.1(2) . . . . ?
C2 C1 C6 C5 -3.4(4) . . . . ?
N1 C1 C6 C10 1.9(4) . . . . ?
C2 C1 C6 C10 179.5(2) . . . . ?
N1 N2 C11 C16 151.6(2) . . . . ?
N1 N2 C11 C12 -31.4(4) . . . . ?
C16 C11 C12 C13 -1.3(4) . . . . ?
N2 C11 C12 C13 -178.3(3) . . . . ?
C11 C12 C13 C14 0.2(5) . . . . ?
C12 C13 C14 C15 0.2(5) . . . . ?
C13 C14 C15 C16 0.5(4) . . . . ?
C12 C11 C16 C15 2.1(4) . . . . ?
N2 C11 C16 C15 179.3(3) . . . . ?
C14 C15 C16 C11 -1.7(4) . . . . ?
